data_7714767
loop_
_publ_author_name
'Hou, Juan-Juan'
'Liu, Huan'
'Wang, Ting'
'Tian, Bao-Qiang'
'Yang, Yang'
'Zhang, Xian-Ming'

_publ_section_title
;
 Surface defect-engineered Fe doping in layered Co-based complex as highly
 efficient bifunctional electrocatalysts for overall water splitting.
;
_journal_issue 3
_journal_name_full 'Dalton transactions (Cambridge, England : 2003)'
_journal_page_first 1245
_journal_page_last 1252
_journal_paper_doi 10.1039/d3dt03486k
_journal_volume 53
_journal_year 2024
_chemical_formula_sum 'C7 H7 Co0.59 Fe0.41 N O6'
_chemical_formula_weight 258.80
_space_group_IT_number 15
_space_group_name_Hall '-C 2yc'
_space_group_name_H-M_alt 'C 1 2/c 1'
_symmetry_cell_setting monoclinic
_symmetry_space_group_name_H-M 'C 1 2/c 1'
_atom_sites_solution_hydrogens geom
_atom_sites_solution_primary direct
_atom_sites_solution_secondary difmap
_audit_creation_method SHELXL-97
_audit_update_record
;
2023-11-28 deposited with the CCDC.	2023-12-18 downloaded from the CCDC.
;
_cell_angle_alpha 90.00
_cell_angle_beta 105.336(6)
_cell_angle_gamma 90.00
_cell_formula_units_Z 4
_cell_length_a 9.9080(6)
_cell_length_b 12.0043(6)
_cell_length_c 7.3977(5)
_cell_measurement_reflns_used 2166
_cell_measurement_temperature 293(2)
_cell_measurement_theta_max 75.6320
_cell_measurement_theta_min 5.8930
_cell_volume 848.54(9)
_computing_structure_refinement 'SHELXL-97 (Sheldrick, 1997)'
_computing_structure_solution 'SHELXS-97 (Sheldrick, 1990)'
_diffrn_ambient_temperature 293(2)
_diffrn_measured_fraction_theta_full 0.974
_diffrn_measured_fraction_theta_max 0.974
_diffrn_measurement_device_type 'XtaLAB AFC12 (RINC): Kappa single'
_diffrn_radiation_monochromator graphite
_diffrn_radiation_source 'fine-focus sealed tube'
_diffrn_radiation_type CuK\a
_diffrn_radiation_wavelength 1.54178
_diffrn_reflns_av_R_equivalents 0.0644
_diffrn_reflns_av_sigmaI/netI 0.0403
_diffrn_reflns_limit_h_max 11
_diffrn_reflns_limit_h_min -12
_diffrn_reflns_limit_k_max 15
_diffrn_reflns_limit_k_min -15
_diffrn_reflns_limit_l_max 8
_diffrn_reflns_limit_l_min -9
_diffrn_reflns_number 3013
_diffrn_reflns_theta_full 75.90
_diffrn_reflns_theta_max 75.90
_diffrn_reflns_theta_min 5.92
_exptl_absorpt_coefficient_mu 15.385
_exptl_absorpt_correction_T_max 1.00000
_exptl_absorpt_correction_T_min 0.19589
_exptl_absorpt_correction_type multi-scan
_exptl_crystal_colour orange
_exptl_crystal_density_diffrn 2.026
_exptl_crystal_density_method 'not measured'
_exptl_crystal_description column
_exptl_crystal_F_000 522
_refine_diff_density_max 0.700
_refine_diff_density_min -0.926
_refine_diff_density_rms 0.130
_refine_ls_extinction_method none
_refine_ls_goodness_of_fit_ref 1.037
_refine_ls_hydrogen_treatment mixed
_refine_ls_matrix_type full
_refine_ls_number_parameters 76
_refine_ls_number_reflns 864
_refine_ls_number_restraints 0
_refine_ls_restrained_S_all 1.037
_refine_ls_R_factor_all 0.0556
_refine_ls_R_factor_gt 0.0541
_refine_ls_shift/su_max 0.000
_refine_ls_shift/su_mean 0.000
_refine_ls_structure_factor_coef Fsqd
_refine_ls_weighting_details 'calc w=1/[\s^2^(Fo^2^)+(0.1258P)^2^+0.0000P] where P=(Fo^2^+2Fc^2^)/3'
_refine_ls_weighting_scheme calc
_refine_ls_wR_factor_gt 0.1477
_refine_ls_wR_factor_ref 0.1485
_reflns_number_gt 805
_reflns_number_total 864
_reflns_threshold_expression >2sigma(I)
_cod_data_source_file d3dt03486k2.cif
_cod_data_source_block c2c
_cod_depositor_comments 'Adding full bibliography for 7714767--7714768.cif.'
_cod_original_sg_symbol_H-M C2/c
_cod_database_code 7714767

loop_
_symmetry_equiv_pos_as_xyz
'x, y, z'
'-x, y, -z+1/2'
'x+1/2, y+1/2, z'
'-x+1/2, y+1/2, -z+1/2'
'-x, -y, -z'
'x, -y, z-1/2'
'-x+1/2, -y+1/2, -z'
'x+1/2, -y+1/2, z-1/2'

loop_
_atom_site_label
_atom_site_type_symbol
_atom_site_fract_x
_atom_site_fract_y
_atom_site_fract_z
_atom_site_U_iso_or_equiv
_atom_site_adp_type
_atom_site_occupancy
_atom_site_symmetry_multiplicity
_atom_site_calc_flag
_atom_site_refinement_flags
_atom_site_disorder_assembly
_atom_site_disorder_group
Co1 Co 0.5000 0.33871(5) 0.2500 0.0231(3) Uani 0.59 2 d SP . .
Fe1 Fe 0.5000 0.33871(5) 0.2500 0.0231(3) Uani 0.41 2 d SP . .
O1W O 0.4611(3) 0.3304(2) -0.0427(4) 0.0317(7) Uani 1 1 d . . .
O1 O 0.3616(3) 0.4772(2) 0.2559(4) 0.0352(7) Uani 1 1 d . . .
O2 O 0.2484(3) 0.3195(2) 0.2040(5) 0.0358(7) Uani 1 1 d . . .
C1 C 0.1125(3) 0.5970(3) 0.2338(5) 0.0244(7) Uani 1 1 d . . .
C2 C 0.1178(3) 0.4811(3) 0.2386(5) 0.0237(7) Uani 1 1 d . . .
C3 C 0.0000 0.4220(4) 0.2500 0.0246(10) Uani 1 2 d S . .
C4 C 0.2504(3) 0.4218(3) 0.2315(5) 0.0251(8) Uani 1 1 d . . .
N1 N 0.0000 0.6556(3) 0.2500 0.0235(9) Uani 1 2 d S . .
H3A H 0.0000 0.346(6) 0.2500 0.05(2) Uiso 1 2 d S . .
H1A H 0.194(6) 0.648(4) 0.204(8) 0.033(13) Uiso 1 1 d . . .

loop_
_atom_site_aniso_label
_atom_site_aniso_U_11
_atom_site_aniso_U_22
_atom_site_aniso_U_33
_atom_site_aniso_U_23
_atom_site_aniso_U_13
_atom_site_aniso_U_12
Co1 0.0189(5) 0.0172(5) 0.0337(5) 0.000 0.0077(3) 0.000
Fe1 0.0189(5) 0.0172(5) 0.0337(5) 0.000 0.0077(3) 0.000
O1W 0.0338(16) 0.0284(14) 0.0324(16) -0.0011(10) 0.0077(12) -0.0007(9)
O1 0.0185(12) 0.0297(14) 0.0586(18) -0.0078(12) 0.0121(11) 0.0007(9)
O2 0.0247(14) 0.0236(12) 0.059(2) -0.0038(13) 0.0113(13) 0.0042(10)
C1 0.0174(14) 0.0176(15) 0.0375(19) -0.0022(13) 0.0063(12) -0.0007(11)
C2 0.0185(15) 0.0194(16) 0.0326(18) -0.0011(12) 0.0056(12) 0.0010(11)
C3 0.021(2) 0.020(2) 0.031(3) 0.000 0.0033(17) 0.000
C4 0.0196(16) 0.0218(16) 0.034(2) 0.0007(14) 0.0079(13) 0.0026(13)
N1 0.022(2) 0.0134(18) 0.034(2) 0.000 0.0050(17) 0.000

loop_
_atom_type_symbol
_atom_type_description
_atom_type_scat_dispersion_real
_atom_type_scat_dispersion_imag
_atom_type_scat_source
C C 0.0181 0.0091 'International Tables Vol C Tables 4.2.6.8 and 6.1.1.4'
N N 0.0311 0.0180 'International Tables Vol C Tables 4.2.6.8 and 6.1.1.4'
O O 0.0492 0.0322 'International Tables Vol C Tables 4.2.6.8 and 6.1.1.4'
H H 0.0000 0.0000 'International Tables Vol C Tables 4.2.6.8 and 6.1.1.4'
Fe Fe -1.1336 3.1974 'International Tables Vol C Tables 4.2.6.8 and 6.1.1.4'
Co Co -2.3653 3.6143 'International Tables Vol C Tables 4.2.6.8 and 6.1.1.4'

loop_
_citation_id
_citation_doi
_citation_year
1 10.1039/D3DT03486K 2023

loop_
_geom_angle_atom_site_label_1
_geom_angle_atom_site_label_2
_geom_angle_atom_site_label_3
_geom_angle
_geom_angle_site_symmetry_1
_geom_angle_site_symmetry_3
_geom_angle_publ_flag
O1W Co1 O1W 174.56(14) . 2_655 ?
O1W Co1 O1 87.71(11) . 2_655 ?
O1W Co1 O1 96.49(11) 2_655 2_655 ?
O1W Co1 O1 96.49(11) . . ?
O1W Co1 O1 87.71(11) 2_655 . ?
O1 Co1 O1 79.51(15) 2_655 . ?
O1W Co1 N1 87.28(7) . 3_545 ?
O1W Co1 N1 87.28(7) 2_655 3_545 ?
O1 Co1 N1 140.25(7) 2_655 3_545 ?
O1 Co1 N1 140.25(7) . 3_545 ?
C4 O1 Co1 97.3(2) . . ?
N1 C1 C2 123.0(3) . . ?
C3 C2 C1 119.1(3) . . ?
C3 C2 C4 121.1(3) . . ?
C1 C2 C4 119.9(3) . . ?
C2 C3 C2 118.5(4) . 2 ?
O2 C4 O1 121.4(3) . . ?
O2 C4 C2 119.7(3) . . ?
O1 C4 C2 118.9(3) . . ?
C1 N1 C1 117.2(4) 2 . ?
C1 N1 Co1 121.41(18) 2 3_455 ?
C1 N1 Co1 121.41(18) . 3_455 ?
C1 N1 Fe1 121.41(18) 2 3_455 ?
C1 N1 Fe1 121.41(18) . 3_455 ?
Co1 N1 Fe1 0.0 3_455 3_455 ?

loop_
_geom_bond_atom_site_label_1
_geom_bond_atom_site_label_2
_geom_bond_distance
_geom_bond_site_symmetry_2
_geom_bond_publ_flag
Co1 O1W 2.099(3) . ?
Co1 O1W 2.099(3) 2_655 ?
Co1 O1 2.163(3) 2_655 ?
Co1 O1 2.163(3) . ?
Co1 N1 2.198(3) 3_545 ?
O1 C4 1.259(4) . ?
O2 C4 1.245(4) . ?
C1 N1 1.350(4) . ?
C1 C2 1.392(5) . ?
C2 C3 1.387(4) . ?
C2 C4 1.507(4) . ?
C3 C2 1.387(4) 2 ?
N1 C1 1.350(4) 2 ?
N1 Co1 2.198(3) 3_455 ?
N1 Fe1 2.198(3) 3_455 ?
